data_4515298
loop_
_publ_author_name
'Wang, Dongmei'
'Zhang, Jian'
'Li, Guanghua'
'Yuan, Jiaqi'
'Li, Jiantang'
'Huo, Qisheng'
'Liu, Yunling'

_publ_section_title
;
 Mesoporous Hexanuclear Copper Cluster-Based Metal-Organic Framework with
 Highly Selective Adsorption of Gas and Organic Dye Molecules.
;
_journal_issue 37
_journal_name_full 'ACS applied materials &amp; interfaces'
_journal_page_first 31233
_journal_page_last 31239
_journal_paper_doi 10.1021/acsami.8b06340
_journal_volume 10
_journal_year 2018
_chemical_formula_moiety 'C124 H218 Cu8 N40 O46 S'
_chemical_formula_sum 'C124 H218 Cu8 N40 O46 S'
_chemical_formula_weight 3545.75
_space_group_crystal_system trigonal
_space_group_IT_number 166
_space_group_name_Hall '-R 3 2"'
_space_group_name_H-M_alt 'R -3 m :H'
_atom_sites_solution_hydrogens mixed
_audit_creation_method SHELXL-2014/7
_cell_angle_alpha 90
_cell_angle_beta 90
_cell_angle_gamma 120
_cell_formula_units_Z 18
_cell_length_a 44.730(6)
_cell_length_b 44.730(6)
_cell_length_c 62.671(13)
_cell_measurement_reflns_used 25619
_cell_measurement_temperature 293(2)
_cell_measurement_theta_max 25.242
_cell_measurement_theta_min 0.910
_cell_volume 108591(3)
_computing_structure_refinement 'SHELXL-2014/7 (Sheldrick, 2014)'
_diffrn_ambient_temperature 293(2)
_diffrn_measured_fraction_theta_full 0.997
_diffrn_measured_fraction_theta_max 0.997
_diffrn_measurement_device_type 'CCD area detector'
_diffrn_radiation_type MoK\a
_diffrn_radiation_wavelength 0.71073
_diffrn_reflns_av_R_equivalents 0.1315
_diffrn_reflns_av_unetI/netI 0.1268
_diffrn_reflns_Laue_measured_fraction_full 0.997
_diffrn_reflns_Laue_measured_fraction_max 0.997
_diffrn_reflns_limit_h_max 51
_diffrn_reflns_limit_h_min -55
_diffrn_reflns_limit_k_max 55
_diffrn_reflns_limit_k_min -46
_diffrn_reflns_limit_l_max 78
_diffrn_reflns_limit_l_min -76
_diffrn_reflns_number 207837
_diffrn_reflns_point_group_measured_fraction_full 0.997
_diffrn_reflns_point_group_measured_fraction_max 0.997
_diffrn_reflns_theta_full 25.242
_diffrn_reflns_theta_max 26.370
_diffrn_reflns_theta_min 0.910
_exptl_absorpt_coefficient_mu 0.759
_exptl_absorpt_correction_T_max 0.7518
_exptl_absorpt_correction_T_min 0.7357
_exptl_absorpt_correction_type empirical
_exptl_absorpt_process_details SADABS
_exptl_crystal_colour blue
_exptl_crystal_density_diffrn 0.976
_exptl_crystal_description block
_exptl_crystal_F_000 33444
_exptl_crystal_size_max 0.24
_exptl_crystal_size_mid 0.20
_exptl_crystal_size_min 0.19
_platon_squeeze_details
;
;
_refine_diff_density_max 0.775
_refine_diff_density_min -1.146
_refine_diff_density_rms 0.064
_refine_ls_extinction_method none
_refine_ls_goodness_of_fit_ref 0.842
_refine_ls_hydrogen_treatment mixed
_refine_ls_matrix_type full
_refine_ls_number_parameters 588
_refine_ls_number_reflns 25619
_refine_ls_number_restraints 145
_refine_ls_restrained_S_all 0.888
_refine_ls_R_factor_all 0.1393
_refine_ls_R_factor_gt 0.0604
_refine_ls_shift/su_max 0.001
_refine_ls_shift/su_mean 0.000
_refine_ls_structure_factor_coef Fsqd
_refine_ls_weighting_details 'w=1/[\s^2^(Fo^2^)+(0.0740P)^2^] where P=(Fo^2^+2Fc^2^)/3'
_refine_ls_weighting_scheme calc
_refine_ls_wR_factor_gt 0.1297
_refine_ls_wR_factor_ref 0.1476
_reflns_Friedel_coverage 0.000
_reflns_number_gt 11923
_reflns_number_total 25619
_reflns_threshold_expression 'I > 2\s(I)'
_cod_data_source_file am8b06340_si_002.cif
_cod_data_source_block aaa
_cod_original_cell_volume 108594(37)
_cod_database_code 4515298
_shelx_shelxl_version_number 2014/7
_shelx_space_group_comment
;
The symmetry employed for this shelxl refinement is uniquely defined
by the following loop, which should always be used as a source of
symmetry information in preference to the above space-group names.
They are only intended as comments.
;

loop_
_space_group_symop_operation_xyz
'x, y, z'
'-y, x-y, z'
'-x+y, -x, z'
'y, x, -z'
'x-y, -y, -z'
'-x, -x+y, -z'
'x+2/3, y+1/3, z+1/3'
'-y+2/3, x-y+1/3, z+1/3'
'-x+y+2/3, -x+1/3, z+1/3'
'y+2/3, x+1/3, -z+1/3'
'x-y+2/3, -y+1/3, -z+1/3'
'-x+2/3, -x+y+1/3, -z+1/3'
'x+1/3, y+2/3, z+2/3'
'-y+1/3, x-y+2/3, z+2/3'
'-x+y+1/3, -x+2/3, z+2/3'
'y+1/3, x+2/3, -z+2/3'
'x-y+1/3, -y+2/3, -z+2/3'
'-x+1/3, -x+y+2/3, -z+2/3'
'-x, -y, -z'
'y, -x+y, -z'
'x-y, x, -z'
'-y, -x, z'
'-x+y, y, z'
'x, x-y, z'
'-x+2/3, -y+1/3, -z+1/3'
'y+2/3, -x+y+1/3, -z+1/3'
'x-y+2/3, x+1/3, -z+1/3'
'-y+2/3, -x+1/3, z+1/3'
'-x+y+2/3, y+1/3, z+1/3'
'x+2/3, x-y+1/3, z+1/3'
'-x+1/3, -y+2/3, -z+2/3'
'y+1/3, -x+y+2/3, -z+2/3'
'x-y+1/3, x+2/3, -z+2/3'
'-y+1/3, -x+2/3, z+2/3'
'-x+y+1/3, y+2/3, z+2/3'
'x+1/3, x-y+2/3, z+2/3'

loop_
_atom_site_label
_atom_site_type_symbol
_atom_site_fract_x
_atom_site_fract_y
_atom_site_fract_z
_atom_site_U_iso_or_equiv
_atom_site_adp_type
_atom_site_occupancy
_atom_site_site_symmetry_order
_atom_site_calc_flag
_atom_site_refinement_flags_posn
_atom_site_refinement_flags_adp
_atom_site_refinement_flags_occupancy
Cu1 Cu 0.31919(2) 0.28952(2) 0.13129(2) 0.03798(12) Uani 1 1 d . . .
Cu2 Cu 0.37032(2) 0.37228(2) 0.11889(2) 0.0839(2) Uani 1 1 d . . .
Cu3 Cu 0.39515(2) 0.33274(2) 0.15485(2) 0.04027(13) Uani 1 1 d . . .
Cu4 Cu 0.12794(2) 0.25587(2) -0.00934(2) 0.04104(18) Uani 1 2 d S T P
Cu5 Cu 0.16132(2) 0.32265(2) -0.01881(2) 0.04152(17) Uani 1 2 d S T P
S1 S 0.3333 0.34820(3) 0.1667 0.0492(4) Uani 1 2 d S T P
O1 O 0.16527(7) 0.26922(8) 0.01141(4) 0.0628(8) Uani 1 1 d . . .
O2 O 0.19379(7) 0.32596(7) 0.00356(4) 0.0601(8) Uani 1 1 d . . .
C8 C 0.18934(11) 0.30038(12) 0.01356(6) 0.0532(11) Uani 1 1 d . U .
O3 O 0.15647(8) 0.25261(8) -0.03181(4) 0.0682(9) Uani 1 1 d . . .
O4 O 0.18504(7) 0.30880(8) -0.03975(4) 0.0588(8) Uani 1 1 d . . .
O9 O 0.36722(6) 0.32875(7) 0.12904(3) 0.0482(7) Uani 1 1 d D . .
H9 H 0.3747(9) 0.3207(9) 0.1170(4) 0.072 Uiso 1 1 d D U .
O10 O 0.30608(6) 0.31447(6) 0.15772(3) 0.0454(6) Uani 1 1 d . . .
O11 O 0.34718(7) 0.37339(6) 0.14961(4) 0.0681(8) Uani 1 1 d . . .
O12 O 0.37384(10) 0.41512(10) 0.10666(7) 0.1384(14) Uani 1 1 d . U .
O13 O 0.10073(6) 0.20145(12) -0.00183(8) 0.1036(13) Uani 1 2 d S TU P
O14 O 0.18894(6) 0.37787(12) -0.02590(8) 0.1016(13) Uani 1 2 d S TU P
N1 N 0.28043(8) 0.29710(8) 0.09521(5) 0.0549(9) Uani 1 1 d . . .
N2 N 0.30701(8) 0.31102(9) 0.10791(4) 0.0516(9) Uani 1 1 d . . .
N3 N 0.32723(9) 0.34322(9) 0.10223(5) 0.0670(11) Uani 1 1 d . . .
N4 N 0.31538(10) 0.35166(10) 0.08557(6) 0.0879(14) Uani 1 1 d . . .
C1 C 0.28509(12) 0.32171(13) 0.08170(6) 0.0691(13) Uani 1 1 d . . .
N5 N 0.20980(9) 0.21675(9) -0.12861(5) 0.0675(11) Uani 1 1 d . . .
N6 N 0.22444(9) 0.21945(8) -0.14781(5) 0.0592(10) Uani 1 1 d . . .
N7 N 0.24828(8) 0.25115(8) -0.15087(4) 0.0398(8) Uani 1 1 d . . .
N8 N 0.25064(7) 0.27047(7) -0.13387(4) 0.0327(7) Uani 1 1 d . . .
C2 C 0.26168(11) 0.31713(11) 0.06382(6) 0.0709(14) Uani 1 1 d . . .
C3 C 0.23400(13) 0.28412(13) 0.05942(8) 0.0846(15) Uani 1 1 d . U .
H3 H 0.2311 0.2655 0.0675 0.102 Uiso 1 1 calc R U .
C4 C 0.21111(12) 0.27883(13) 0.04335(7) 0.0920(17) Uani 1 1 d . . .
H4 H 0.1927 0.2568 0.0407 0.110 Uiso 1 1 calc R U .
C5 C 0.21563(11) 0.30644(13) 0.03122(6) 0.0639(13) Uani 1 1 d . . .
C6 C 0.24193(13) 0.33788(14) 0.03472(7) 0.0931(18) Uani 1 1 d . . .
H6 H 0.2450 0.3564 0.0264 0.112 Uiso 1 1 calc R U .
C7 C 0.26461(13) 0.34255(13) 0.05099(8) 0.0877(15) Uani 1 1 d . U .
H7 H 0.2831 0.3647 0.0532 0.105 Uiso 1 1 calc R U .
C9 C 0.22623(9) 0.24869(10) -0.12058(5) 0.0405(9) Uani 1 1 d . . .
C10 C 0.21609(10) 0.25690(11) -0.09990(5) 0.0481(10) Uani 1 1 d . . .
C11 C 0.19745(12) 0.23121(12) -0.08549(6) 0.0809(16) Uani 1 1 d . . .
H11 H 0.1925 0.2088 -0.0884 0.097 Uiso 1 1 calc R U .
C12 C 0.18594(12) 0.23813(12) -0.06683(6) 0.0790(15) Uani 1 1 d . . .
H12 H 0.1738 0.2204 -0.0571 0.095 Uiso 1 1 calc R U .
C13 C 0.19200(10) 0.27116(11) -0.06220(6) 0.0537(11) Uani 1 1 d . . .
C14 C 0.21251(11) 0.29718(11) -0.07641(6) 0.0634(12) Uani 1 1 d . . .
H14 H 0.2185 0.3198 -0.0733 0.076 Uiso 1 1 calc R U .
C15 C 0.22414(11) 0.29015(11) -0.09500(6) 0.0626(12) Uani 1 1 d . . .
H15 H 0.2376 0.3080 -0.1044 0.075 Uiso 1 1 calc R U .
C16 C 0.17679(11) 0.27771(13) -0.04292(5) 0.0516(11) Uani 1 1 d . . .
O5 O 0.59613(19) 0.58527(18) 0.12866(11) 0.077(2) Uani 0.5 1 d D U P
O6 O 0.62191(18) 0.5664(2) 0.14794(11) 0.052(2) Uani 0.5 1 d D U P
N9 N 0.4433(2) 0.4270(2) 0.12579(12) 0.076(2) Uani 0.5 1 d D U P
N10 N 0.4207(2) 0.3931(2) 0.12631(13) 0.069(3) Uani 0.5 1 d D U P
N11 N 0.4274(2) 0.3832(3) 0.14961(15) 0.062(3) Uani 0.5 1 d D U P
N12 N 0.46099(16) 0.40318(17) 0.15176(10) 0.064(2) Uani 0.5 1 d D . P
C17 C 0.4743(2) 0.4307(2) 0.13612(14) 0.040(2) Uani 0.5 1 d . U P
C18 C 0.5024(2) 0.4626(2) 0.13929(14) 0.075(3) Uani 0.5 1 d . . P
C19 C 0.50903(10) 0.49097(10) 0.12497(13) 0.1054(16) Uani 1 2 d S TU P
C20 C 0.5377(3) 0.5224(3) 0.12485(17) 0.092(3) Uani 0.5 1 d . U P
C21 C 0.5633(2) 0.5313(2) 0.14109(13) 0.033(2) Uani 0.5 1 d D U P
C22 C 0.5583(2) 0.5013(2) 0.15284(13) 0.073(3) Uani 0.5 1 d . . P
C23 C 0.52936(9) 0.47064(9) 0.15315(10) 0.072(2) Uani 1 2 d S T P
C24 C 0.5942(2) 0.5597(2) 0.13889(16) 0.073(3) Uani 0.5 1 d D U P
N13 N 0.33212(19) 0.23365(19) 0.13927(10) 0.047(2) Uani 0.5 1 d D . P
N14 N 0.3425(2) 0.26657(19) 0.14257(13) 0.023(2) Uani 0.5 1 d D U P
N15 N 0.37496(17) 0.28460(15) 0.15133(9) 0.0282(16) Uani 0.5 1 d D U P
N16 N 0.38655(16) 0.26329(17) 0.15317(8) 0.0363(15) Uani 0.5 1 d D . P
C25 C 0.3606(3) 0.2347(4) 0.14563(19) 0.057(4) Uani 0.5 1 d . U P
C26 C 0.3627(2) 0.2020(3) 0.14499(11) 0.057(2) Uani 0.5 1 d . . P
C27 C 0.33353(15) 0.16677(8) 0.13736(9) 0.0603(17) Uani 1 2 d S T P
C28 C 0.3323(2) 0.1382(2) 0.13764(12) 0.053(2) Uani 0.5 1 d . . P
C29 C 0.3621(2) 0.1366(3) 0.14499(14) 0.025(3) Uani 0.5 1 d D U P
C30 C 0.3917(2) 0.1673(2) 0.15205(13) 0.059(2) Uani 0.5 1 d . . P
C31 C 0.39157(16) 0.19578(8) 0.15196(9) 0.0655(18) Uani 1 2 d S T P
O7 O 0.33204(19) 0.0775(2) 0.14134(12) 0.044(2) Uani 0.5 1 d D . P
O8 O 0.38977(16) 0.10426(18) 0.15007(9) 0.0462(17) Uani 0.5 1 d D U P
C32 C 0.3619(2) 0.1035(2) 0.14537(11) 0.0382(18) Uani 0.5 1 d D U P

loop_
_atom_site_aniso_label
_atom_site_aniso_U_11
_atom_site_aniso_U_22
_atom_site_aniso_U_33
_atom_site_aniso_U_23
_atom_site_aniso_U_13
_atom_site_aniso_U_12
Cu1 0.0442(3) 0.0474(3) 0.0200(2) -0.00157(19) -0.01113(19) 0.0211(2)
Cu2 0.0699(4) 0.0671(4) 0.0719(4) 0.0375(3) -0.0444(3) 0.0022(3)
Cu3 0.0447(3) 0.0458(3) 0.0234(2) 0.0071(2) -0.0116(2) 0.0175(2)
Cu4 0.0518(3) 0.0672(5) 0.0093(3) 0.0031(3) 0.00154(14) 0.0336(2)
Cu5 0.0515(3) 0.0672(5) 0.0111(3) 0.0009(3) 0.00043(14) 0.0336(2)
S1 0.0578(10) 0.0453(6) 0.0486(8) -0.0147(4) -0.0295(7) 0.0289(5)
O1 0.078(2) 0.087(2) 0.0343(14) -0.0011(14) -0.0280(14) 0.0489(19)
O2 0.0692(19) 0.079(2) 0.0334(14) 0.0048(14) -0.0192(13) 0.0378(17)
C8 0.0534(13) 0.0570(13) 0.0483(13) 0.0001(9) -0.0048(9) 0.0270(9)
O3 0.090(2) 0.092(2) 0.0271(14) 0.0161(15) 0.0388(15) 0.0494(19)
O4 0.069(2) 0.084(2) 0.0286(14) -0.0057(15) 0.0175(13) 0.0417(18)
O9 0.0424(16) 0.0641(18) 0.0209(12) 0.0059(12) -0.0129(11) 0.0139(14)
O10 0.0566(17) 0.0474(16) 0.0338(13) -0.0166(12) -0.0188(12) 0.0272(14)
O11 0.079(2) 0.0489(18) 0.0718(19) 0.0107(15) -0.0284(16) 0.0281(16)
O12 0.1371(16) 0.1359(16) 0.1364(17) 0.0076(9) -0.0462(9) 0.0640(11)
O13 0.1046(15) 0.1036(14) 0.1025(16) 0.0026(9) 0.0013(4) 0.0518(7)
O14 0.1027(15) 0.1021(14) 0.0999(16) 0.0001(9) 0.0000(4) 0.0510(7)
N1 0.059(2) 0.064(2) 0.0387(18) 0.0095(17) -0.0206(17) 0.0282(19)
N2 0.047(2) 0.063(2) 0.0291(16) 0.0076(16) -0.0251(15) 0.0160(19)
N3 0.068(3) 0.062(2) 0.050(2) 0.0222(18) -0.0288(18) 0.017(2)
N4 0.091(3) 0.084(3) 0.064(2) 0.029(2) -0.047(2) 0.026(3)
C1 0.071(3) 0.089(4) 0.046(3) 0.004(3) -0.030(2) 0.040(3)
N5 0.079(3) 0.052(2) 0.045(2) -0.0014(17) 0.0418(19) 0.012(2)
N6 0.066(2) 0.043(2) 0.051(2) 0.0073(17) 0.0443(18) 0.0133(19)
N7 0.050(2) 0.047(2) 0.0246(15) 0.0019(14) 0.0183(14) 0.0257(18)
N8 0.0455(19) 0.0351(17) 0.0203(14) 0.0100(13) 0.0128(13) 0.0223(15)
C2 0.071(3) 0.073(3) 0.050(3) 0.016(2) -0.039(2) 0.022(3)
C3 0.0858(17) 0.0836(17) 0.0823(17) 0.0057(9) -0.0078(9) 0.0408(11)
C4 0.091(4) 0.099(4) 0.073(3) 0.002(3) -0.057(3) 0.039(3)
C5 0.062(3) 0.085(4) 0.036(2) 0.008(2) -0.019(2) 0.031(3)
C6 0.095(4) 0.096(4) 0.066(3) 0.010(3) -0.060(3) 0.031(3)
C7 0.0872(17) 0.0875(17) 0.0847(17) 0.0048(10) -0.0075(10) 0.0409(11)
C9 0.042(2) 0.055(3) 0.0257(18) 0.0066(18) 0.0089(17) 0.025(2)
C10 0.053(3) 0.062(3) 0.0263(19) -0.0013(19) 0.0233(18) 0.027(2)
C11 0.098(4) 0.070(3) 0.062(3) 0.013(2) 0.064(3) 0.032(3)
C12 0.104(4) 0.075(3) 0.050(3) 0.025(2) 0.064(3) 0.038(3)
C13 0.067(3) 0.072(3) 0.030(2) -0.003(2) 0.012(2) 0.040(3)
C14 0.085(3) 0.069(3) 0.044(2) 0.010(2) 0.031(2) 0.044(3)
C15 0.083(3) 0.064(3) 0.037(2) 0.006(2) 0.033(2) 0.033(3)
C16 0.061(3) 0.085(3) 0.0171(19) -0.013(2) 0.0001(19) 0.043(3)
O5 0.076(2) 0.075(2) 0.078(2) 0.0019(10) -0.0010(10) 0.0376(14)
O6 0.051(2) 0.051(2) 0.054(2) 0.0001(10) -0.0011(10) 0.0257(14)
N9 0.076(2) 0.076(2) 0.075(2) 0.0044(10) -0.0026(10) 0.0365(14)
N10 0.068(3) 0.068(3) 0.070(3) -0.0006(10) 0.0004(10) 0.0338(16)
N11 0.061(3) 0.061(3) 0.063(3) 0.0010(10) -0.0004(10) 0.0311(19)
N12 0.052(5) 0.055(5) 0.062(4) 0.013(4) -0.031(4) 0.010(4)
C17 0.041(3) 0.040(3) 0.041(3) 0.0015(10) -0.0012(10) 0.0214(15)
C18 0.075(7) 0.061(6) 0.066(6) 0.053(5) -0.001(5) 0.016(5)
C19 0.1049(16) 0.1049(16) 0.1044(19) 0.0036(7) -0.0036(7) 0.0510(11)
C20 0.092(3) 0.091(3) 0.091(3) 0.0020(10) -0.0022(10) 0.0443(18)
C21 0.034(2) 0.034(2) 0.032(2) 0.0008(10) -0.0016(10) 0.0168(14)
C22 0.062(6) 0.055(6) 0.063(6) 0.023(5) -0.027(5) 0.000(5)
C23 0.057(3) 0.057(3) 0.069(4) 0.033(2) -0.033(2) 0.004(4)
C24 0.073(3) 0.074(3) 0.072(3) 0.0001(10) -0.0014(10) 0.0365(16)
N13 0.051(5) 0.062(6) 0.030(3) -0.004(4) -0.018(3) 0.029(5)
N14 0.022(2) 0.023(2) 0.023(2) -0.0004(10) -0.0014(9) 0.0111(14)
N15 0.0289(18) 0.0272(18) 0.0279(18) 0.0010(9) -0.0021(10) 0.0136(11)
N16 0.044(4) 0.037(4) 0.032(3) 0.001(3) -0.012(3) 0.023(3)
C25 0.057(4) 0.057(4) 0.056(4) 0.0003(10) -0.0002(10) 0.029(2)
C26 0.070(7) 0.071(7) 0.024(4) -0.013(4) -0.011(4) 0.030(6)
C27 0.057(4) 0.076(4) 0.042(3) -0.0098(15) -0.020(3) 0.028(2)
C28 0.068(6) 0.059(6) 0.045(5) -0.002(4) -0.008(4) 0.042(5)
C29 0.025(3) 0.025(3) 0.024(3) 0.0001(10) -0.0012(9) 0.0124(15)
C30 0.074(7) 0.047(6) 0.067(6) -0.011(4) -0.013(5) 0.038(5)
C31 0.052(4) 0.077(4) 0.059(4) -0.0081(16) -0.016(3) 0.026(2)
O7 0.033(5) 0.051(5) 0.059(4) -0.004(3) 0.000(3) 0.029(5)
O8 0.0456(19) 0.0457(19) 0.0467(19) 0.0000(10) 0.0004(9) 0.0224(12)
C32 0.040(2) 0.038(2) 0.037(2) 0.0003(10) -0.0004(10) 0.0198(12)

loop_
_atom_type_symbol
_atom_type_description
_atom_type_scat_dispersion_real
_atom_type_scat_dispersion_imag
_atom_type_scat_source
C C 0.0033 0.0016 'International Tables Vol C Tables 4.2.6.8 and 6.1.1.4'
H H 0.0000 0.0000 'International Tables Vol C Tables 4.2.6.8 and 6.1.1.4'
N N 0.0061 0.0033 'International Tables Vol C Tables 4.2.6.8 and 6.1.1.4'
O O 0.0106 0.0060 'International Tables Vol C Tables 4.2.6.8 and 6.1.1.4'
S S 0.1246 0.1234 'International Tables Vol C Tables 4.2.6.8 and 6.1.1.4'
Cu Cu 0.3201 1.2651 'International Tables Vol C Tables 4.2.6.8 and 6.1.1.4'

loop_
_geom_angle_atom_site_label_1
_geom_angle_atom_site_label_2
_geom_angle_atom_site_label_3
_geom_angle
_geom_angle_site_symmetry_1
_geom_angle_site_symmetry_3
N14 Cu1 N2 152.5(3) . .
N14 Cu1 O9 82.1(2) . .
N2 Cu1 O9 87.54(11) . .
N14 Cu1 N8 98.7(2) . 4
N2 Cu1 N8 92.14(12) . 4
O9 Cu1 N8 178.76(12) . 4
N14 Cu1 O7 14.7(3) . 24
N2 Cu1 O7 149.9(2) . 24
O9 Cu1 O7 96.0(2) . 24
N8 Cu1 O7 84.8(2) 4 24
N14 Cu1 O10 110.0(3) . .
N2 Cu1 O10 95.84(11) . .
O9 Cu1 O10 92.84(10) . .
N8 Cu1 O10 86.00(9) 4 .
O7 Cu1 O10 113.8(2) 24 .
O5 Cu2 O9 99.4(2) 22_665 .
O5 Cu2 O12 81.7(2) 22_665 .
O9 Cu2 O12 176.05(15) . .
O5 Cu2 N3 167.4(2) 22_665 .
O9 Cu2 N3 87.59(12) . .
O12 Cu2 N3 90.63(14) . .
O5 Cu2 N10 19.5(3) 22_665 .
O9 Cu2 N10 83.9(2) . .
O12 Cu2 N10 96.4(3) . .
N3 Cu2 N10 156.0(3) . .
O5 Cu2 O11 91.8(2) 22_665 .
O9 Cu2 O11 86.50(10) . .
O12 Cu2 O11 97.27(15) . .
N3 Cu2 O11 99.22(13) . .
N10 Cu2 O11 102.6(2) . .
N15 Cu3 O6 146.6(3) . 22_665
N15 Cu3 N7 90.78(19) . 8
O6 Cu3 N7 93.4(2) 22_665 8
N15 Cu3 O9 83.23(19) . .
O6 Cu3 O9 95.8(2) 22_665 .
N7 Cu3 O9 170.40(11) 8 .
N15 Cu3 N11 158.4(3) . .
O6 Cu3 N11 13.1(4) 22_665 .
N7 Cu3 N11 96.4(3) 8 .
O9 Cu3 N11 91.9(3) . .
N15 Cu3 O8 18.6(2) . 24
O6 Cu3 O8 129.6(3) 22_665 24
N7 Cu3 O8 83.90(19) 8 24
O9 Cu3 O8 92.54(19) . 24
N11 Cu3 O8 142.5(3) . 24
N15 Cu3 O10 107.3(2) . 12
O6 Cu3 O10 106.1(2) 22_665 12
N7 Cu3 O10 82.88(10) 8 12
O9 Cu3 O10 91.72(9) . 12
N11 Cu3 O10 93.8(3) . 12
O8 Cu3 O10 123.28(18) 24 12
O3 Cu4 O3 87.33(17) 23 .
O3 Cu4 O1 90.68(12) 23 23
O3 Cu4 O1 168.10(12) . 23
O3 Cu4 O1 168.10(13) 23 .
O3 Cu4 O1 90.68(12) . .
O1 Cu4 O1 88.85(16) 23 .
O3 Cu4 O13 95.38(13) 23 .
O3 Cu4 O13 95.38(13) . .
O1 Cu4 O13 96.49(13) 23 .
O1 Cu4 O13 96.49(12) . .
O3 Cu4 Cu5 84.37(9) 23 .
O3 Cu4 Cu5 84.37(9) . .
O1 Cu4 Cu5 83.76(9) 23 .
O1 Cu4 Cu5 83.76(9) . .
O13 Cu4 Cu5 179.65(13) . .
O2 Cu5 O2 88.79(16) 23 .
O2 Cu5 O4 167.84(12) 23 .
O2 Cu5 O4 90.29(11) . .
O2 Cu5 O4 90.29(11) 23 23
O2 Cu5 O4 167.84(12) . 23
O4 Cu5 O4 88.06(16) . 23
O2 Cu5 O14 94.64(12) 23 .
O2 Cu5 O14 94.64(12) . .
O4 Cu5 O14 97.53(13) . .
O4 Cu5 O14 97.52(13) 23 .
O2 Cu5 Cu4 84.51(8) 23 .
O2 Cu5 Cu4 84.50(8) . .
O4 Cu5 Cu4 83.33(9) . .
O4 Cu5 Cu4 83.34(9) 23 .
O14 Cu5 Cu4 178.80(13) . .
O11 S1 O11 111.3(2) 12 .
O11 S1 O10 108.89(13) 12 12
O11 S1 O10 110.75(14) . 12
O11 S1 O10 110.75(14) 12 .
O11 S1 O10 108.89(13) . .
O10 S1 O10 106.1(2) 12 .
C8 O1 Cu4 122.0(3) . .
C8 O2 Cu5 121.5(3) . .
O2 C8 O1 128.3(4) . .
O2 C8 C5 116.7(4) . .
O1 C8 C5 115.0(4) . .
C16 O3 Cu4 123.0(3) . .
C16 O4 Cu5 122.9(2) . .
Cu2 O9 Cu1 113.78(12) . .
Cu2 O9 Cu3 115.97(12) . .
Cu1 O9 Cu3 111.94(11) . .
Cu2 O9 H9 104(2) . .
Cu1 O9 H9 99(2) . .
Cu3 O9 H9 110(2) . .
S1 O10 Cu3 121.83(12) . 12
S1 O10 Cu1 119.78(14) . .
Cu3 O10 Cu1 103.86(9) 12 .
S1 O11 Cu2 130.68(17) . .
N2 N1 C1 105.5(3) . .
N1 N2 N3 108.9(3) . .
N1 N2 Cu1 129.0(3) . .
N3 N2 Cu1 122.0(2) . .
N4 N3 N2 112.2(3) . .
N4 N3 Cu2 128.9(3) . .
N2 N3 Cu2 119.0(2) . .
N3 N4 C1 101.8(3) . .
N1 C1 N4 111.6(3) . .
N1 C1 C2 124.5(4) . .
N4 C1 C2 123.8(4) . .
C9 N5 N6 104.9(3) . .
N7 N6 N5 109.2(3) . .
N6 N7 N8 110.1(3) . .
N6 N7 Cu3 125.8(2) . 15_554
N8 N7 Cu3 122.7(2) . 15_554
C9 N8 N7 104.7(3) . .
C9 N8 Cu1 134.0(2) . 4
N7 N8 Cu1 120.7(2) . 4
C7 C2 C3 115.8(4) . .
C7 C2 C1 125.0(4) . .
C3 C2 C1 119.2(4) . .
C4 C3 C2 121.2(5) . .
C4 C3 H3 119.4 . .
C2 C3 H3 119.4 . .
C3 C4 C5 119.3(5) . .
C3 C4 H4 120.4 . .
C5 C4 H4 120.4 . .
C6 C5 C4 121.0(4) . .
C6 C5 C8 120.1(4) . .
C4 C5 C8 118.9(4) . .
C5 C6 C7 118.6(5) . .
C5 C6 H6 120.7 . .
C7 C6 H6 120.7 . .
C2 C7 C6 124.1(5) . .
C2 C7 H7 117.9 . .
C6 C7 H7 117.9 . .
N8 C9 N5 111.0(3) . .
N8 C9 C10 127.4(4) . .
N5 C9 C10 121.5(3) . .
C11 C10 C15 118.7(3) . .
C11 C10 C9 120.2(4) . .
C15 C10 C9 121.1(3) . .
C10 C11 C12 120.8(4) . .
C10 C11 H11 119.6 . .
C12 C11 H11 119.6 . .
C11 C12 C13 121.4(4) . .
C11 C12 H12 119.3 . .
C13 C12 H12 119.3 . .
C14 C13 C12 116.9(3) . .
C14 C13 C16 122.2(4) . .
C12 C13 C16 120.9(4) . .
C15 C14 C13 121.3(4) . .
C15 C14 H14 119.3 . .
C13 C14 H14 119.3 . .
C14 C15 C10 120.7(4) . .
C14 C15 H15 119.6 . .
C10 C15 H15 119.6 . .
O3 C16 O4 125.7(3) . .
O3 C16 C13 118.5(4) . .
O4 C16 C13 115.7(4) . .
N10 O5 N9 87.1(11) 22_665 22_665
N10 O5 C24 59.7(10) 22_665 .
N9 O5 C24 58.7(6) 22_665 .
N10 O5 N11 57.9(11) 22_665 22_665
N9 O5 N11 94.4(6) 22_665 22_665
C24 O5 N11 35.8(5) . 22_665
N10 O5 Cu2 92.3(12) 22_665 22_665
N9 O5 Cu2 151.7(7) 22_665 22_665
C24 O5 Cu2 142.3(7) . 22_665
N11 O5 Cu2 109.2(5) 22_665 22_665
N11 O6 N12 95(2) 22_665 22_665
N11 O6 C24 60.4(18) 22_665 .
N12 O6 C24 62.6(6) 22_665 .
N11 O6 N10 64.9(19) 22_665 22_665
N12 O6 N10 100.1(6) 22_665 22_665
C24 O6 N10 39.2(5) . 22_665
N11 O6 Cu3 92(2) 22_665 22_665
N12 O6 Cu3 152.7(6) 22_665 22_665
C24 O6 Cu3 141.3(7) . 22_665
N10 O6 Cu3 106.7(5) 22_665 22_665
O5 N9 C24 64.2(6) 22_665 22_665
O5 N9 N10 30.2(5) 22_665 .
C24 N9 N10 50.9(6) 22_665 .
O5 N9 C21 121.8(8) 22_665 22_665
C24 N9 C21 61.9(6) 22_665 22_665
N10 N9 C21 112.2(7) . 22_665
O5 N9 C17 125.3(8) 22_665 .
C24 N9 C17 61.1(7) 22_665 .
N10 N9 C17 104.7(7) . .
C21 N9 C17 21.9(5) 22_665 .
O5 N9 C20 166.5(9) 22_665 22_665
C24 N9 C20 119.2(9) 22_665 22_665
N10 N9 C20 162.4(9) . 22_665
C21 N9 C20 57.9(6) 22_665 22_665
C17 N9 C20 60.4(6) . 22_665
O5 N10 C24 88.4(12) 22_665 22_665
O5 N10 N9 62.7(10) 22_665 .
C24 N10 N9 58.5(7) 22_665 .
O5 N10 N11 101.2(13) 22_665 .
C24 N10 N11 43.7(7) 22_665 .
N9 N10 N11 101.3(7) . .
O5 N10 O6 115.7(13) 22_665 22_665
C24 N10 O6 46.2(6) 22_665 22_665
N9 N10 O6 104.4(7) . 22_665
N11 N10 O6 14.9(5) . 22_665
O5 N10 Cu2 68.2(11) 22_665 .
C24 N10 Cu2 145.1(9) 22_665 .
N9 N10 Cu2 123.7(7) . .
N11 N10 Cu2 113.8(6) . .
O6 N10 Cu2 120.8(5) 22_665 .
O6 N11 C24 99(2) 22_665 22_665
O6 N11 N12 65.4(18) 22_665 .
C24 N11 N12 63.0(7) 22_665 .
O6 N11 N10 100(2) 22_665 .
C24 N11 N10 43.6(7) 22_665 .
N12 N11 N10 102.4(7) . .
O6 N11 O5 121(2) 22_665 22_665
C24 N11 O5 42.5(7) 22_665 22_665
N12 N11 O5 105.4(7) . 22_665
N10 N11 O5 20.9(4) . 22_665
O6 N11 Cu3 75(2) 22_665 .
C24 N11 Cu3 151.7(9) 22_665 .
N12 N11 Cu3 132.8(7) . .
N10 N11 Cu3 109.5(6) . .
O5 N11 Cu3 116.8(5) 22_665 .
O6 N12 C24 60.8(6) 22_665 22_665
O6 N12 N11 20.1(6) 22_665 .
C24 N12 N11 50.4(6) 22_665 .
O6 N12 C17 117.0(7) 22_665 .
C24 N12 C17 60.3(6) 22_665 .
N11 N12 C17 110.6(7) . .
O6 N12 C21 117.3(6) 22_665 22_665
C24 N12 C21 56.5(5) 22_665 22_665
N11 N12 C21 104.1(7) . 22_665
C17 N12 C21 21.1(4) . 22_665
O6 N12 C22 169.4(7) 22_665 22_665
C24 N12 C22 109.2(7) 22_665 22_665
N11 N12 C22 154.9(8) . 22_665
C17 N12 C22 52.4(5) . 22_665
C21 N12 C22 52.9(5) 22_665 22_665
C21 C17 C18 79.0(16) 22_665 .
C21 C17 C24 74.6(15) 22_665 22_665
C18 C17 C24 153.6(10) . 22_665
C21 C17 C22 82.5(16) 22_665 22_665
C18 C17 C22 51.8(5) . 22_665
C24 C17 C22 122.5(8) 22_665 22_665
C21 C17 N12 86.5(16) 22_665 .
C18 C17 N12 124.3(7) . .
C24 C17 N12 53.7(6) 22_665 .
C22 C17 N12 73.2(6) 22_665 .
C21 C17 N9 70.6(15) 22_665 .
C18 C17 N9 120.5(8) . .
C24 C17 N9 50.3(6) 22_665 .
C22 C17 N9 153.0(9) 22_665 .
N12 C17 N9 103.8(7) . .
C21 C17 C20 70.1(15) 22_665 22_665
C18 C17 C20 59.0(6) . 22_665
C24 C17 C20 111.3(8) 22_665 22_665
C22 C17 C20 108.8(8) 22_665 22_665
N12 C17 C20 155.7(9) . 22_665
N9 C17 C20 62.9(6) . 22_665
C22 C18 C17 66.1(7) 22_665 .
C22 C18 C21 67.8(6) 22_665 22_665
C17 C18 C21 23.1(5) . 22_665
C22 C18 C23 61.6(6) 22_665 .
C17 C18 C23 126.3(7) . .
C21 C18 C23 128.1(6) 22_665 .
C22 C18 C20 129.2(9) 22_665 22_665
C17 C18 C20 66.0(7) . 22_665
C21 C18 C20 61.5(7) 22_665 22_665
C23 C18 C20 167.4(9) . 22_665
C22 C18 C19 173.0(10) 22_665 .
C17 C18 C19 120.0(7) . .
C21 C18 C19 116.4(7) 22_665 .
C23 C18 C19 112.9(6) . .
C20 C18 C19 55.7(5) 22_665 .
C22 C18 C18 117.0(6) 22_665 22_665
C17 C18 C18 169.5(6) . 22_665
C21 C18 C18 166.4(6) 22_665 22_665
C23 C18 C18 55.4(3) . 22_665
C20 C18 C18 113.2(5) 22_665 22_665
C19 C18 C18 57.6(4) . 22_665
C20 C19 C20 170.8(12) 22_665 .
C20 C19 C18 61.0(6) 22_665 .
C20 C19 C18 125.8(9) . .
C20 C19 C18 125.8(9) 22_665 22_665
C20 C19 C18 61.0(6) . 22_665
C18 C19 C18 64.9(8) . 22_665
C19 C20 C18 63.3(6) . 22_665
C19 C20 C21 119.7(9) . .
C18 C20 C21 57.2(6) 22_665 .
C19 C20 C17 116.8(9) . 22_665
C18 C20 C17 55.0(6) 22_665 22_665
C21 C20 C17 21.1(5) . 22_665
C19 C20 N9 173.4(10) . 22_665
C18 C20 N9 110.6(8) 22_665 22_665
C21 C20 N9 54.8(6) . 22_665
C17 C20 N9 56.7(6) 22_665 22_665
C17 C21 C24 82.2(16) 22_665 .
C17 C21 C18 77.9(16) 22_665 22_665
C24 C21 C18 160.1(10) . 22_665
C17 C21 N9 87.5(16) 22_665 22_665
C24 C21 N9 52.7(6) . 22_665
C18 C21 N9 126.4(8) 22_665 22_665
C17 C21 C20 88.8(16) 22_665 .
C24 C21 C20 119.5(8) . .
C18 C21 C20 61.2(6) 22_665 .
N9 C21 C20 67.3(6) 22_665 .
C17 C21 C22 75.5(16) 22_665 .
C24 C21 C22 122.7(8) . .
C18 C21 C22 50.9(5) 22_665 .
N9 C21 C22 163.0(9) 22_665 .
C20 C21 C22 112.1(8) . .
C17 C21 N12 72.3(15) 22_665 22_665
C24 C21 N12 52.7(5) . 22_665
C18 C21 N12 118.9(7) 22_665 22_665
N9 C21 N12 104.4(6) 22_665 22_665
C20 C21 N12 160.0(8) . 22_665
C22 C21 N12 70.3(5) . 22_665
C18 C22 C23 65.4(6) 22_665 .
C18 C22 C17 62.1(6) 22_665 22_665
C23 C22 C17 126.0(7) . 22_665
C18 C22 C21 61.3(6) 22_665 .
C23 C22 C21 125.4(7) . .
C17 C22 C21 22.0(5) 22_665 .
C18 C22 N12 115.8(8) 22_665 22_665
C23 C22 N12 175.9(9) . 22_665
C17 C22 N12 54.4(5) 22_665 22_665
C21 C22 N12 56.8(5) . 22_665
C22 C23 C22 174.1(10) 22_665 .
C22 C23 C18 53.0(4) 22_665 .
C22 C23 C18 122.1(6) . .
C22 C23 C18 122.1(6) 22_665 22_665
C22 C23 C18 53.0(4) . 22_665
C18 C23 C18 69.1(7) . 22_665
N10 C24 N11 92.7(10) 22_665 22_665
N10 C24 N9 70.5(8) 22_665 22_665
N11 C24 N9 158.7(12) 22_665 22_665
N10 C24 O6 94.6(9) 22_665 .
N11 C24 O6 20.9(7) 22_665 .
N9 C24 O6 163.4(11) 22_665 .
N10 C24 O5 31.9(6) 22_665 .
N11 C24 O5 101.7(10) 22_665 .
N9 C24 O5 57.1(6) 22_665 .
O6 C24 O5 113.5(9) . .
N10 C24 N12 146.2(11) 22_665 22_665
N11 C24 N12 66.7(8) 22_665 22_665
N9 C24 N12 134.2(10) 22_665 22_665
O6 C24 N12 56.6(6) . 22_665
O5 C24 N12 168.0(10) . 22_665
N10 C24 C21 134.9(10) 22_665 .
N11 C24 C21 132.4(11) 22_665 .
N9 C24 C21 65.4(7) 22_665 .
O6 C24 C21 127.4(10) . .
O5 C24 C21 118.6(9) . .
N12 C24 C21 70.8(7) 22_665 .
N10 C24 C17 126.8(10) 22_665 22_665
N11 C24 C17 132.6(11) 22_665 22_665
N9 C24 C17 68.6(7) 22_665 22_665
O6 C24 C17 118.4(9) . 22_665
O5 C24 C17 125.7(9) . 22_665
N12 C24 C17 66.0(7) 22_665 22_665
C21 C24 C17 23.2(5) . 22_665
O7 N13 C32 67.9(7) 24 24
O7 N13 C25 114.0(11) 24 .
C32 N13 C25 46.7(6) 24 .
O7 N13 N14 18.0(7) 24 .
C32 N13 N14 50.3(6) 24 .
C25 N13 N14 96.8(8) . .
O7 N13 C29 127.9(9) 24 24
C32 N13 C29 60.4(6) 24 24
C25 N13 C29 13.9(8) . 24
N14 N13 C29 110.6(7) . 24
O7 N13 C28 175.4(8) 24 24
C32 N13 C28 110.8(7) 24 24
C25 N13 C28 64.3(7) . 24
N14 N13 C28 161.1(7) . 24
C29 N13 C28 50.4(5) 24 24
O7 N14 C32 97.7(18) 24 24
O7 N14 N13 34.9(16) 24 .
C32 N14 N13 63.5(6) 24 .
O7 N14 N15 145(2) 24 .
C32 N14 N15 50.3(6) 24 .
N13 N14 N15 113.4(7) . .
O7 N14 Cu1 92.7(17) 24 .
C32 N14 Cu1 162.4(8) 24 .
N13 N14 Cu1 123.6(6) . .
N15 N14 Cu1 121.9(5) . .
O7 N14 C25 75.4(17) 24 .
C32 N14 C25 22.3(6) 24 .
N13 N14 C25 41.4(5) . .
N15 N14 C25 72.0(6) . .
Cu1 N14 C25 161.6(6) . .
O8 N15 C32 90.5(10) 24 24
O8 N15 N16 44.4(8) 24 .
C32 N15 N16 55.5(5) 24 .
O8 N15 N14 137.3(11) 24 .
C32 N15 N14 52.1(7) 24 .
N16 N15 N14 107.3(6) . .
O8 N15 O7 132.4(10) 24 24
C32 N15 O7 44.0(6) 24 24
N16 N15 O7 98.7(5) . 24
N14 N15 O7 9.3(5) . 24
O8 N15 Cu3 93.0(10) 24 .
C32 N15 Cu3 165.6(6) 24 .
N16 N15 Cu3 133.5(6) . .
N14 N15 Cu3 118.6(5) . .
O7 N15 Cu3 127.6(4) 24 .
O8 N16 C32 74.7(7) 24 24
O8 N16 N15 28.5(5) 24 .
C32 N16 N15 52.5(5) 24 .
O8 N16 C25 122.9(9) 24 .
C32 N16 C25 49.4(6) 24 .
N15 N16 C25 101.5(8) . .
O8 N16 C29 135.9(8) 24 24
C32 N16 C29 63.9(6) 24 24
N15 N16 C29 116.3(7) . 24
C25 N16 C29 14.8(7) . 24
O8 N16 C30 160.4(8) 24 24
C32 N16 C30 111.6(7) 24 24
N15 N16 C30 164.1(6) . 24
C25 N16 C30 62.6(7) . 24
C29 N16 C30 47.8(5) 24 24
C29 C25 C32 168(3) 24 24
C29 C25 N13 122(3) 24 .
C32 C25 N13 65.6(9) 24 .
C29 C25 N16 117(3) 24 .
C32 C25 N16 55.8(8) 24 .
N13 C25 N16 120.9(12) . .
C29 C25 C26 6(2) 24 .
C32 C25 C26 173.6(14) 24 .
N13 C25 C26 119.2(11) . .
N16 C25 C26 119.9(11) . .
C29 C25 C28 51(3) 24 24
C32 C25 C28 136.5(13) 24 24
N13 C25 C28 71.3(8) . 24
N16 C25 C28 167.7(12) . 24
C26 C25 C28 47.9(6) . 24
C29 C25 C30 43(3) 24 24
C32 C25 C30 129.9(13) 24 24
N13 C25 C30 164.4(12) . 24
N16 C25 C30 74.7(8) . 24
C26 C25 C30 45.3(5) . 24
C28 C25 C30 93.1(8) 24 24
C29 C25 O7 149(3) 24 24
C32 C25 O7 39.1(7) 24 24
N13 C25 O7 27.0(4) . 24
N16 C25 O7 93.9(8) . 24
C26 C25 O7 146.0(10) . 24
C28 C25 O7 98.2(8) 24 24
C30 C25 O7 168.5(10) 24 24
C29 C25 N14 163(3) 24 .
C32 C25 N14 24.1(7) 24 .
N13 C25 N14 41.7(5) . .
N16 C25 N14 79.2(8) . .
C26 C25 N14 160.9(10) . .
C28 C25 N14 113.0(8) 24 .
C30 C25 N14 153.8(9) 24 .
O7 C25 N14 15.1(3) 24 .
C29 C26 C30 74.8(9) 24 24
C29 C26 C28 74.2(9) 24 24
C30 C26 C28 149.0(11) 24 24
C29 C26 C31 128.8(10) 24 .
C30 C26 C31 54.0(5) 24 .
C28 C26 C31 157.0(10) 24 .
C29 C26 C25 2.4(9) 24 .
C30 C26 C25 76.0(9) 24 .
C28 C26 C25 73.0(8) 24 .
C31 C26 C25 129.9(8) . .
C29 C26 C27 125.6(10) 24 .
C30 C26 C27 159.6(10) 24 .
C28 C26 C27 51.4(5) 24 .
C31 C26 C27 105.6(7) . .
C25 C26 C27 124.5(8) . .
C29 C26 C26 178.7(8) 24 24
C30 C26 C26 106.5(7) 24 24
C28 C26 C26 104.6(6) 24 24
C31 C26 C26 52.5(4) . 24
C25 C26 C26 176.5(6) . 24
C27 C26 C26 53.1(4) . 24
C28 C27 C28 175.2(10) . 24
C28 C27 C26 128.6(7) . .
C28 C27 C26 54.9(6) 24 .
C28 C27 C26 54.9(6) . 24
C28 C27 C26 128.6(7) 24 24
C26 C27 C26 73.7(9) . 24
C27 C28 C26 73.7(7) . 24
C27 C28 C29 118.9(9) . .
C26 C28 C29 45.2(5) 24 .
C27 C28 C25 132.7(9) . 24
C26 C28 C25 59.1(7) 24 24
C29 C28 C25 14.0(6) . 24
C27 C28 N13 176.8(8) . 24
C26 C28 N13 103.5(7) 24 24
C29 C28 N13 58.3(6) . 24
C25 C28 N13 44.4(5) 24 24
C25 C29 C26 172(3) 24 24
C25 C29 C30 125(3) 24 .
C26 C29 C30 58.7(8) 24 .
C25 C29 C28 115(3) 24 .
C26 C29 C28 60.6(8) 24 .
C30 C29 C28 119.3(10) . .
C25 C29 C32 8(2) 24 .
C26 C29 C32 178.6(12) 24 .
C30 C29 C32 120.0(8) . .
C28 C29 C32 120.7(8) . .
C25 C29 N16 48(3) 24 24
C26 C29 N16 135.5(11) 24 24
C30 C29 N16 77.0(6) . 24
C28 C29 N16 163.1(10) . 24
C32 C29 N16 43.2(4) . 24
C25 C29 N13 44(3) 24 24
C26 C29 N13 131.7(10) 24 24
C30 C29 N13 169.1(10) . 24
C28 C29 N13 71.2(6) . 24
C32 C29 N13 49.5(5) . 24
N16 C29 N13 92.3(7) 24 24
C26 C30 C31 73.2(8) 24 .
C26 C30 C29 46.5(6) 24 .
C31 C30 C29 119.7(9) . .
C26 C30 C25 58.8(7) 24 24
C31 C30 C25 131.9(9) . 24
C29 C30 C25 12.4(7) . 24
C26 C30 N16 101.5(8) 24 24
C31 C30 N16 173.3(8) . 24
C29 C30 N16 55.1(5) . 24
C25 C30 N16 42.7(5) 24 24
C30 C31 C30 179.3(12) . 24
C30 C31 C26 52.8(5) . 24
C30 C31 C26 127.9(8) 24 24
C30 C31 C26 127.9(8) . .
C30 C31 C26 52.8(5) 24 .
C26 C31 C26 75.1(8) 24 .
N14 O7 N13 127(2) 24 24
N14 O7 C32 59.0(16) 24 .
N13 O7 C32 68.9(8) 24 .
N14 O7 N15 25.6(15) 24 24
N13 O7 N15 104.6(8) 24 24
C32 O7 N15 35.9(5) . 24
N14 O7 C25 89.5(18) 24 24
N13 O7 C25 39.0(7) 24 24
C32 O7 C25 30.5(5) . 24
N15 O7 C25 65.8(5) 24 24
N14 O7 Cu1 72.6(17) 24 24
N13 O7 Cu1 150.1(8) 24 24
C32 O7 Cu1 129.8(6) . 24
N15 O7 Cu1 98.1(4) 24 24
C25 O7 Cu1 157.4(6) 24 24
N15 O8 N16 107.1(11) 24 24
N15 O8 C32 58.7(8) 24 .
N16 O8 C32 58.9(6) 24 .
N15 O8 Cu3 68.4(9) 24 24
N16 O8 Cu3 159.6(7) 24 24
C32 O8 Cu3 125.5(7) . 24
C25 C32 N15 146.0(13) 24 24
C25 C32 N14 133.6(12) 24 24
N15 C32 N14 77.6(8) 24 24
C25 C32 N16 74.9(10) 24 24
N15 C32 N16 72.0(6) 24 24
N14 C32 N16 148.9(10) 24 24
C25 C32 O8 120.2(12) 24 .
N15 C32 O8 30.8(4) 24 .
N14 C32 O8 106.1(9) 24 .
N16 C32 O8 46.4(5) 24 .
C25 C32 O7 110.3(11) 24 .
N15 C32 O7 100.0(9) 24 .
N14 C32 O7 23.3(5) 24 .
N16 C32 O7 165.0(9) 24 .
O8 C32 O7 129.3(10) . .
C25 C32 N13 67.7(9) 24 24
N15 C32 N13 142.9(10) 24 24
N14 C32 N13 66.2(6) 24 24
N16 C32 N13 141.9(10) 24 24
O8 C32 N13 171.7(10) . 24
O7 C32 N13 43.2(5) . 24
C25 C32 C29 3.6(10) 24 .
N15 C32 C29 144.6(8) 24 .
N14 C32 C29 136.2(8) 24 .
N16 C32 C29 72.9(7) 24 .
O8 C32 C29 117.6(8) . .
O7 C32 C29 113.0(8) . .
N13 C32 C29 70.1(7) 24 .

loop_
_geom_bond_atom_site_label_1
_geom_bond_atom_site_label_2
_geom_bond_distance
_geom_bond_site_symmetry_2
Cu1 N14 1.927(9) .
Cu1 N2 1.973(3) .
Cu1 O9 1.986(2) .
Cu1 N8 2.003(3) 4
Cu1 O7 2.017(8) 24
Cu1 O10 2.234(2) .
Cu2 O5 1.873(7) 22_665
Cu2 O9 1.986(3) .
Cu2 O12 1.996(4) .
Cu2 N3 1.998(3) .
Cu2 N10 2.016(9) .
Cu2 O11 2.198(3) .
Cu3 N15 1.886(6) .
Cu3 O6 1.942(7) 22_665
Cu3 N7 1.982(3) 8
Cu3 O9 1.996(2) .
Cu3 N11 2.008(10) .
Cu3 O8 2.025(7) 24
Cu3 O10 2.206(2) 12
Cu4 O3 1.954(2) 23
Cu4 O3 1.954(2) .
Cu4 O1 1.959(2) 23
Cu4 O1 1.959(2) .
Cu4 O13 2.160(5) .
Cu4 Cu5 2.6539(10) .
Cu5 O2 1.970(2) 23
Cu5 O2 1.970(2) .
Cu5 O4 1.972(2) .
Cu5 O4 1.972(2) 23
Cu5 O14 2.185(5) .
S1 O11 1.448(3) 12
S1 O11 1.448(3) .
S1 O10 1.496(2) 12
S1 O10 1.496(2) .
O1 C8 1.273(4) .
O2 C8 1.230(4) .
C8 C5 1.537(5) .
O3 C16 1.246(5) .
O4 C16 1.264(4) .
O9 H9 0.963(18) .
O10 Cu3 2.206(2) 12
N1 N2 1.302(4) .
N1 C1 1.320(5) .
N2 N3 1.310(4) .
N3 N4 1.309(4) .
N4 C1 1.369(5) .
C1 C2 1.476(5) .
N5 C9 1.336(4) .
N5 N6 1.347(4) .
N6 N7 1.293(4) .
N7 N8 1.342(3) .
N7 Cu3 1.982(3) 15_554
N8 C9 1.331(4) .
N8 Cu1 2.003(3) 4
C2 C7 1.345(5) .
C2 C3 1.400(6) .
C3 C4 1.370(5) .
C3 H3 0.9300 .
C4 C5 1.376(6) .
C4 H4 0.9300 .
C5 C6 1.325(6) .
C6 C7 1.379(6) .
C6 H6 0.9300 .
C7 H7 0.9300 .
C9 C10 1.479(4) .
C10 C11 1.369(5) .
C10 C15 1.379(5) .
C11 C12 1.374(5) .
C11 H11 0.9300 .
C12 C13 1.393(5) .
C12 H12 0.9300 .
C13 C14 1.386(5) .
C13 C16 1.486(5) .
C14 C15 1.375(5) .
C14 H14 0.9300 .
C15 H15 0.9300 .
O5 N10 0.673(10) 22_665
O5 N9 1.189(9) 22_665
O5 C24 1.274(10) .
O5 N11 1.848(12) 22_665
O5 Cu2 1.873(7) 22_665
O6 N11 0.454(13) 22_665
O6 N12 1.201(9) 22_665
O6 C24 1.256(11) .
O6 N10 1.735(12) 22_665
O6 Cu3 1.942(7) 22_665
N9 O5 1.189(9) 22_665
N9 C24 1.209(11) 22_665
N9 N10 1.337(10) .
N9 C21 1.382(11) 22_665
N9 C17 1.464(11) .
N9 C20 1.558(12) 22_665
N10 O5 0.673(10) 22_665
N10 C24 1.101(11) 22_665
N10 N11 1.596(11) .
N10 O6 1.735(12) 22_665
N11 O6 0.454(13) 22_665
N11 C24 1.105(12) 22_665
N11 N12 1.317(10) .
N11 O5 1.848(12) 22_665
N12 O6 1.201(9) 22_665
N12 C24 1.278(10) 22_665
N12 C17 1.448(10) .
N12 C21 1.516(10) 22_665
N12 C22 1.706(10) 22_665
C17 C21 0.547(11) 22_665
C17 C18 1.364(12) .
C17 C24 1.377(13) 22_665
C17 C22 1.412(11) 22_665
C17 C20 1.521(13) 22_665
C18 C22 1.212(10) 22_665
C18 C21 1.369(11) 22_665
C18 C23 1.380(9) .
C18 C20 1.427(12) 22_665
C18 C19 1.459(9) .
C18 C18 1.566(17) 22_665
C19 C20 1.348(10) 22_665
C19 C20 1.348(10) .
C19 C18 1.459(9) 22_665
C20 C18 1.428(12) 22_665
C20 C21 1.431(13) .
C20 C17 1.522(13) 22_665
C20 N9 1.558(12) 22_665
C21 C17 0.547(11) 22_665
C21 C24 1.340(11) .
C21 C18 1.369(11) 22_665
C21 N9 1.381(11) 22_665
C21 C22 1.446(11) .
C21 N12 1.517(10) 22_665
C22 C18 1.212(10) 22_665
C22 C23 1.336(8) .
C22 C17 1.412(11) 22_665
C22 N12 1.706(10) 22_665
C23 C22 1.335(8) 22_665
C23 C18 1.380(9) 22_665
C24 N10 1.101(11) 22_665
C24 N11 1.104(12) 22_665
C24 N9 1.209(11) 22_665
C24 N12 1.278(10) 22_665
C24 C17 1.377(13) 22_665
N13 O7 0.947(9) 24
N13 C32 1.291(10) 24
N13 C25 1.312(14) .
N13 N14 1.320(10) .
N13 C29 1.597(13) 24
N13 C28 1.776(11) 24
N14 O7 0.512(9) 24
N14 C32 1.109(12) 24
N14 N15 1.373(9) .
N14 C25 1.969(16) .
N15 O8 0.648(7) 24
N15 C32 1.082(9) 24
N15 N16 1.298(8) .
N15 O7 1.817(10) 24
N16 O8 0.950(7) 24
N16 C32 1.124(8) 24
N16 C25 1.313(14) .
N16 C29 1.571(12) 24
N16 C30 1.866(10) 24
C25 C29 0.451(15) 24
C25 C32 1.033(12) 24
C25 C26 1.514(15) .
C25 C28 1.689(16) 24
C25 C30 1.718(15) 24
C25 O7 1.906(16) 24
C26 C29 1.067(10) 24
C26 C30 1.258(11) 24
C26 C28 1.309(11) 24
C26 C31 1.512(11) .
C26 C27 1.535(10) .
C26 C26 1.84(2) 24
C27 C28 1.251(8) .
C27 C28 1.251(8) 24
C27 C26 1.536(10) 24
C28 C26 1.309(12) 24
C28 C29 1.446(13) .
C28 C25 1.689(16) 24
C28 N13 1.776(11) 24
C29 C25 0.451(15) 24
C29 C26 1.067(10) 24
C29 C30 1.420(13) .
C29 C32 1.476(12) .
C29 N16 1.571(12) 24
C29 N13 1.597(13) 24
C30 C26 1.258(11) 24
C30 C31 1.278(8) .
C30 C25 1.718(15) 24
C30 N16 1.866(10) 24
C31 C30 1.278(8) 24
C31 C26 1.512(11) 24
O7 N14 0.512(9) 24
O7 N13 0.947(9) 24
O7 C32 1.283(10) .
O7 N15 1.817(10) 24
O7 C25 1.906(16) 24
O7 Cu1 2.017(8) 24
O8 N15 0.648(7) 24
O8 N16 0.950(7) 24
O8 C32 1.266(9) .
O8 Cu3 2.025(7) 24
C32 C25 1.033(12) 24
C32 N15 1.082(9) 24
C32 N14 1.110(12) 24
C32 N16 1.125(9) 24
C32 N13 1.291(10) 24

loop_
_platon_squeeze_void_nr
_platon_squeeze_void_average_x
_platon_squeeze_void_average_y
_platon_squeeze_void_average_z
_platon_squeeze_void_volume
_platon_squeeze_void_count_electrons
1 -0.006 -0.010 -0.001 86759.9 31514.2
